data_4064572
loop_
_publ_author_name
'Uhl, Werner'
'Claesener, Michael'
'Kovert, Dirk'
'Hepp, Alexander'
'W\"urthwein, Ernst-Ulrich'
'Ghavtadze, Nugzar'

_publ_section_title
;
 A Unique Chlorine--Methyl Exchange Reaction upon Treatment of
 Dichloroorganogallium Compounds, RGaCl2, with the Bulky Alkyllithium
 Derivative LiC(SiMe3)3
;
_journal_issue 11
_journal_name_full Organometallics
_journal_page_first 3075
_journal_paper_doi 10.1021/om200176y
_journal_volume 30
_journal_year 2011
_chemical_formula_sum 'C36 H48 Cl Ga Si4'
_chemical_formula_weight 698.27
_chemical_melting_point 425
_chemical_name_systematic
; 
 ? 
;
_space_group_IT_number 14
_symmetry_cell_setting monoclinic
_symmetry_space_group_name_Hall '-P 2ybc'
_symmetry_space_group_name_H-M 'P 1 21/c 1'
_atom_sites_solution_hydrogens geom
_atom_sites_solution_primary direct
_atom_sites_solution_secondary difmap
_audit_creation_method SHELXL-97
_cell_angle_alpha 90.00
_cell_angle_beta 99.8950(10)
_cell_angle_gamma 90.00
_cell_formula_units_Z 4
_cell_length_a 9.4243(3)
_cell_length_b 15.0923(5)
_cell_length_c 26.2901(9)
_cell_measurement_reflns_used 8234
_cell_measurement_temperature 153(2)
_cell_measurement_theta_max 28.22
_cell_measurement_theta_min 2.19
_cell_volume 3683.7(2)
_computing_cell_refinement 'Bruker SAINT+'
_computing_data_collection 'Bruker SMART'
_computing_data_reduction 'Bruker SHELXTL'
_computing_molecular_graphics 'Bruker SHELXTL'
_computing_publication_material 'Bruker SHELXTL'
_computing_structure_refinement 'SHELXL-97 (Sheldrick, 1997)'
_computing_structure_solution 'SHELXS-97 (Sheldrick, 1990)'
_diffrn_ambient_temperature 153(2)
_diffrn_measured_fraction_theta_full 0.999
_diffrn_measured_fraction_theta_max 0.999
_diffrn_measurement_device_type 'CCD area detector'
_diffrn_measurement_method 'omega scans'
_diffrn_radiation_monochromator graphite
_diffrn_radiation_source 'rotating anode'
_diffrn_radiation_type MoK\a
_diffrn_radiation_wavelength 0.71073
_diffrn_reflns_av_R_equivalents 0.0437
_diffrn_reflns_av_sigmaI/netI 0.0409
_diffrn_reflns_limit_h_max 13
_diffrn_reflns_limit_h_min -13
_diffrn_reflns_limit_k_max 20
_diffrn_reflns_limit_k_min -20
_diffrn_reflns_limit_l_max 36
_diffrn_reflns_limit_l_min -36
_diffrn_reflns_number 41389
_diffrn_reflns_theta_full 29.51
_diffrn_reflns_theta_max 29.51
_diffrn_reflns_theta_min 1.56
_exptl_absorpt_coefficient_mu 0.973
_exptl_absorpt_correction_T_max 0.9714
_exptl_absorpt_correction_T_min 0.8520
_exptl_absorpt_correction_type empirical
_exptl_absorpt_process_details SADABS
_exptl_crystal_colour colourless
_exptl_crystal_density_diffrn 1.259
_exptl_crystal_density_method 'not measured'
_exptl_crystal_description plate
_exptl_crystal_F_000 1472
_exptl_crystal_size_max 0.17
_exptl_crystal_size_mid 0.17
_exptl_crystal_size_min 0.03
_refine_diff_density_max 0.933
_refine_diff_density_min -1.876
_refine_diff_density_rms 0.108
_refine_ls_extinction_method none
_refine_ls_goodness_of_fit_ref 1.017
_refine_ls_hydrogen_treatment constr
_refine_ls_matrix_type full
_refine_ls_number_parameters 412
_refine_ls_number_reflns 10244
_refine_ls_number_restraints 12
_refine_ls_restrained_S_all 1.017
_refine_ls_R_factor_all 0.0773
_refine_ls_R_factor_gt 0.0550
_refine_ls_shift/su_max 0.005
_refine_ls_shift/su_mean 0.000
_refine_ls_structure_factor_coef Fsqd
_refine_ls_weighting_details 'calc w=1/[\s^2^(Fo^2^)+(0.0917P)^2^+5.2135P] where P=(Fo^2^+2Fc^2^)/3'
_refine_ls_weighting_scheme calc
_refine_ls_wR_factor_gt 0.1537
_refine_ls_wR_factor_ref 0.1680
_reflns_number_gt 7667
_reflns_number_total 10244
_reflns_threshold_expression >2sigma(I)
_cod_data_source_file om200176y_si_005.cif
_cod_data_source_block sad
_cod_depositor_comments
;
The following automatic conversions were performed:

'_symmetry_cell_setting' value 'Monoclinic' changed to 'monoclinic'
according to /home/saulius/struct/CIF-dictionaries/cif_core.dic
dictionary named 'cif_core.dic' version 2.4.1 from 2010-06-29.

Automatic conversion script
Id: cif_fix_values 1715 2011-07-08 13:25:40Z adriana 
;
_cod_original_sg_symbol_H-M 'P2(1)/c  '
_cod_database_code 4064572

loop_
_symmetry_equiv_pos_as_xyz
'x, y, z'
'-x, y+1/2, -z+1/2'
'-x, -y, -z'
'x, -y-1/2, z-1/2'

loop_
_atom_site_label
_atom_site_type_symbol
_atom_site_fract_x
_atom_site_fract_y
_atom_site_fract_z
_atom_site_U_iso_or_equiv
_atom_site_adp_type
_atom_site_occupancy
_atom_site_symmetry_multiplicity
_atom_site_calc_flag
_atom_site_refinement_flags
_atom_site_disorder_assembly
_atom_site_disorder_group
Ga1 Ga 0.42411(3) 0.72431(2) 0.088680(12) 0.01940(10) Uani 0.9418(16) 1 d PD A 1
C1 C 0.2611(3) 0.7629(2) 0.03350(11) 0.0187(5) Uani 0.9418(16) 1 d PD A 1
Si11 Si 0.29780(10) 0.72111(6) -0.03082(3) 0.02327(2) Uani 0.9418(16) 1 d PD A 1
Si12 Si 0.07765(9) 0.72665(6) 0.04569(3) 0.02139(18) Uani 0.9418(16) 1 d PD A 1
Si13 Si 0.27956(11) 0.88826(6) 0.03775(4) 0.0244(2) Uani 0.9418(16) 1 d PD A 1
Cl1 Cl -0.08130(13) 0.80338(9) 0.00362(5) 0.0559(3) Uani 0.9418(16) 1 d PD A 1
C111 C 0.3416(3) 0.59473(17) -0.02809(10) 0.0180(5) Uani 1 1 d . A 1
H11A H 0.4280 0.5844 -0.0036 0.022 Uiso 1 1 calc R A 1
H11B H 0.3551 0.5748 -0.0616 0.022 Uiso 1 1 calc R A 1
H11C H 0.2632 0.5628 -0.0177 0.022 Uiso 1 1 calc R A 1
C112 C 0.1352(10) 0.7365(7) -0.0839(3) 0.050(3) Uani 1 1 d . A 1
H11D H 0.0614 0.6951 -0.0791 0.060 Uiso 1 1 calc R A 1
H11E H 0.1630 0.7264 -0.1169 0.060 Uiso 1 1 calc R A 1
H11F H 0.0991 0.7958 -0.0826 0.060 Uiso 1 1 calc R A 1
C113 C 0.4580(4) 0.7756(2) -0.05351(13) 0.0353(8) Uani 1 1 d . A 1
H11G H 0.4408 0.8381 -0.0577 0.042 Uiso 1 1 calc R A 1
H11H H 0.4708 0.7503 -0.0859 0.042 Uiso 1 1 calc R A 1
H11I H 0.5432 0.7660 -0.0283 0.042 Uiso 1 1 calc R A 1
C121 C 0.0480(3) 0.7355(3) 0.11421(13) 0.0337(7) Uani 1 1 d . A 1
H12A H -0.0527 0.7286 0.1153 0.040 Uiso 1 1 calc R A 1
H12B H 0.0799 0.7925 0.1278 0.040 Uiso 1 1 calc R A 1
H12C H 0.1015 0.6899 0.1346 0.040 Uiso 1 1 calc R A 1
C122 C 0.0249(4) 0.6116(2) 0.02563(14) 0.0333(7) Uani 1 1 d . A 1
H12D H 0.0852 0.5705 0.0473 0.040 Uiso 1 1 calc R A 1
H12E H 0.0360 0.6029 -0.0096 0.040 Uiso 1 1 calc R A 1
H12F H -0.0739 0.6019 0.0289 0.040 Uiso 1 1 calc R A 1
C131 C 0.4826(3) 0.91826(19) 0.05492(12) 0.0248(6) Uani 1 1 d . A 1
H13A H 0.4929 0.9813 0.0588 0.030 Uiso 1 1 calc R A 1
H13B H 0.5314 0.8985 0.0278 0.030 Uiso 1 1 calc R A 1
H13C H 0.5238 0.8898 0.0867 0.030 Uiso 1 1 calc R A 1
C132 C 0.1968(4) 0.9367(2) 0.09144(15) 0.0401(8) Uani 1 1 d . A 1
H13D H 0.2238 0.9979 0.0960 0.048 Uiso 1 1 calc R A 1
H13E H 0.2305 0.9048 0.1228 0.048 Uiso 1 1 calc R A 1
H13F H 0.0939 0.9321 0.0830 0.048 Uiso 1 1 calc R A 1
C133 C 0.2011(4) 0.9495(2) -0.02275(15) 0.0393(8) Uani 1 1 d . A 1
H13G H 0.0998 0.9372 -0.0313 0.047 Uiso 1 1 calc R A 1
H13H H 0.2478 0.9305 -0.0506 0.047 Uiso 1 1 calc R A 1
H13I H 0.2155 1.0120 -0.0174 0.047 Uiso 1 1 calc R A 1
C2 C 0.4201(3) 0.70986(19) 0.16348(11) 0.0228(6) Uani 1 1 d . A 1
C3 C 0.6184(3) 0.6980(3) 0.07271(14) 0.0336(7) Uani 1 1 d . A 1
H3A H 0.6716 0.7522 0.0724 0.040 Uiso 1 1 calc R A 1
H3B H 0.6088 0.6702 0.0395 0.040 Uiso 1 1 calc R A 1
H3C H 0.6686 0.6590 0.0985 0.040 Uiso 1 1 calc R A 1
Si21 Si 0.50374(9) 0.78675(5) 0.21669(3) 0.02159(18) Uani 1 1 d . A 1
C211 C 0.6408(3) 0.71933(19) 0.26151(12) 0.0241(6) Uani 1 1 d . A 1
C212 C 0.7386(4) 0.6655(2) 0.24175(13) 0.0353(7) Uani 1 1 d . A 1
H212 H 0.7335 0.6613 0.2050 0.042 Uiso 1 1 calc R A 1
C213 C 0.8436(4) 0.6176(3) 0.27421(15) 0.0395(8) Uani 1 1 d . A 1
H213 H 0.9105 0.5815 0.2597 0.047 Uiso 1 1 calc R A 1
C214 C 0.8521(4) 0.6218(2) 0.32699(14) 0.0358(8) Uani 1 1 d . A 1
H214 H 0.9252 0.5893 0.3493 0.043 Uiso 1 1 calc R A 1
C215 C 0.7543(4) 0.6734(2) 0.34751(13) 0.0350(7) Uani 1 1 d . A 1
H215 H 0.7582 0.6758 0.3842 0.042 Uiso 1 1 calc R A 1
C216 C 0.6508(4) 0.7214(2) 0.31511(12) 0.0287(6) Uani 1 1 d . A 1
H216 H 0.5841 0.7572 0.3299 0.034 Uiso 1 1 calc R A 1
C221 C 0.3656(3) 0.8323(2) 0.25345(11) 0.0236(6) Uani 1 1 d . A 1
C222 C 0.2220(4) 0.8029(2) 0.24665(13) 0.0323(7) Uani 1 1 d . A 1
H222 H 0.1916 0.7551 0.2232 0.039 Uiso 1 1 calc R A 1
C223 C 0.1241(4) 0.8422(3) 0.27330(14) 0.0389(8) Uani 1 1 d . A 1
H223 H 0.0262 0.8216 0.2679 0.047 Uiso 1 1 calc R A 1
C224 C 0.1653(4) 0.9107(3) 0.30773(14) 0.0365(8) Uani 1 1 d . A 1
H224 H 0.0965 0.9380 0.3258 0.044 Uiso 1 1 calc R A 1
C225 C 0.3067(4) 0.9394(2) 0.31580(13) 0.0325(7) Uani 1 1 d . A 1
H225 H 0.3370 0.9862 0.3400 0.039 Uiso 1 1 calc R A 1
C226 C 0.4046(3) 0.9004(2) 0.28900(13) 0.0291(6) Uani 1 1 d . A 1
H226 H 0.5025 0.9210 0.2951 0.035 Uiso 1 1 calc R A 1
C231 C 0.6022(3) 0.8846(2) 0.19481(11) 0.0237(6) Uani 1 1 d . A 1
C232 C 0.5399(4) 0.9697(2) 0.18911(12) 0.0283(6) Uani 1 1 d . A 1
H232 H 0.4426 0.9777 0.1946 0.034 Uiso 1 1 calc R A 1
C233 C 0.6164(4) 1.0423(2) 0.17562(13) 0.0337(7) Uani 1 1 d . A 1
H233 H 0.5717 1.0997 0.1720 0.040 Uiso 1 1 calc R A 1
C234 C 0.7567(4) 1.0324(2) 0.16740(14) 0.0366(8) Uani 1 1 d . A 1
H234 H 0.8096 1.0826 0.1583 0.044 Uiso 1 1 calc R A 1
C235 C 0.8201(4) 0.9494(3) 0.17240(16) 0.0408(8) Uani 1 1 d . A 1
H235 H 0.9173 0.9419 0.1667 0.049 Uiso 1 1 calc R A 1
C236 C 0.7433(3) 0.8769(2) 0.18565(13) 0.0307(7) Uani 1 1 d . A 1
H236 H 0.7887 0.8198 0.1886 0.037 Uiso 1 1 calc R A 1
C20 C 0.3774(3) 0.6330(2) 0.18187(12) 0.0251(6) Uani 1 1 d . A 1
H20 H 0.3838 0.6298 0.2187 0.030 Uiso 1 1 calc R A 1
C201 C 0.3219(3) 0.55273(19) 0.15280(11) 0.0231(6) Uani 1 1 d . A 1
C202 C 0.2305(3) 0.4949(2) 0.17352(13) 0.0289(6) Uani 1 1 d . A 1
H202 H 0.2006 0.5091 0.2057 0.035 Uiso 1 1 calc R A 1
C203 C 0.1829(3) 0.4173(2) 0.14787(15) 0.0345(7) Uani 1 1 d . A 1
H203 H 0.1194 0.3786 0.1623 0.041 Uiso 1 1 calc R A 1
C204 C 0.2255(3) 0.3950(2) 0.10179(14) 0.0327(7) Uani 1 1 d . A 1
H204 H 0.1916 0.3413 0.0842 0.039 Uiso 1 1 calc R A 1
C205 C 0.3172(4) 0.4505(2) 0.08135(13) 0.0307(7) Uani 1 1 d . A 1
H205 H 0.3478 0.4352 0.0495 0.037 Uiso 1 1 calc R A 1
C206 C 0.3655(3) 0.5284(2) 0.10654(12) 0.0261(6) Uani 1 1 d . A 1
H206 H 0.4299 0.5662 0.0920 0.031 Uiso 1 1 calc R A 1
Ga1A Ga 0.2511(12) 0.7318(7) 0.1056(4) 0.065(3) Uiso 0.0582(16) 1 d PD A 2
C1A C 0.263(4) 0.769(2) 0.0334(8) 0.050 Uiso 0.0582(16) 1 d PD A 2
Si1A Si 0.426(4) 0.716(3) 0.0128(15) 0.125(16) Uiso 0.0582(16) 1 d PD A 2
Si1B Si 0.091(3) 0.748(3) -0.0139(9) 0.116(13) Uiso 0.0582(16) 1 d PD A 2
Si1C Si 0.291(7) 0.893(2) 0.044(2) 0.18(3) Uiso 0.0582(16) 1 d PD A 2
Cl1A Cl 0.137(2) 0.7414(15) -0.0875(8) 0.010(4) Uiso 0.0582(16) 1 d PD A 2

loop_
_atom_site_aniso_label
_atom_site_aniso_U_11
_atom_site_aniso_U_22
_atom_site_aniso_U_33
_atom_site_aniso_U_23
_atom_site_aniso_U_13
_atom_site_aniso_U_12
Ga1 0.01688(17) 0.02273(18) 0.01790(17) 0.00139(12) 0.00100(11) -0.00137(12)
C1 0.0187(13) 0.0205(14) 0.0163(12) 0.0019(10) 0.0012(10) 0.0007(10)
Si11 0.0259(4) 0.0265(4) 0.0174(4) -0.0008(3) 0.0037(3) 0.0012(3)
Si12 0.0178(4) 0.0242(4) 0.0214(4) -0.0005(3) 0.0014(3) -0.0001(3)
Si13 0.0293(5) 0.0193(4) 0.0235(4) -0.0011(3) 0.0014(3) -0.0011(3)
Cl1 0.0471(6) 0.0582(7) 0.0599(7) 0.0039(6) 0.0018(5) 0.0065(5)
C111 0.0252(13) 0.0161(12) 0.0153(12) -0.0050(9) 0.0106(10) 0.0031(10)
C112 0.065(4) 0.057(4) 0.025(3) -0.002(2) -0.0018(19) -0.004(2)
C113 0.0406(19) 0.044(2) 0.0239(15) 0.0025(14) 0.0140(14) 0.0008(15)
C121 0.0223(15) 0.052(2) 0.0265(15) 0.0010(14) 0.0047(12) 0.0008(14)
C122 0.0288(16) 0.0283(16) 0.0412(19) 0.0011(14) 0.0017(14) -0.0036(13)
C131 0.0277(15) 0.0221(13) 0.0254(14) -0.0039(11) 0.0073(11) -0.0143(11)
C132 0.043(2) 0.0319(17) 0.047(2) -0.0194(16) 0.0117(16) -0.0037(15)
C133 0.044(2) 0.0271(16) 0.045(2) 0.0114(15) 0.0008(16) 0.0018(15)
C2 0.0209(13) 0.0259(14) 0.0201(13) -0.0008(10) -0.0012(10) 0.0006(11)
C3 0.0184(14) 0.0486(19) 0.0343(17) 0.0114(15) 0.0058(12) -0.0014(13)
Si21 0.0204(4) 0.0238(4) 0.0195(4) -0.0009(3) 0.0001(3) -0.0014(3)
C211 0.0234(14) 0.0235(14) 0.0234(14) -0.0003(11) -0.0019(11) -0.0024(11)
C212 0.0387(19) 0.0374(18) 0.0279(16) 0.0003(14) 0.0006(14) 0.0070(15)
C213 0.0336(18) 0.0385(19) 0.045(2) 0.0002(16) 0.0025(15) 0.0105(15)
C214 0.0358(18) 0.0271(16) 0.0397(19) 0.0079(14) -0.0070(15) 0.0026(13)
C215 0.046(2) 0.0316(17) 0.0241(15) 0.0022(13) -0.0043(14) -0.0001(14)
C216 0.0321(16) 0.0261(15) 0.0264(15) 0.0001(12) 0.0007(12) -0.0013(12)
C221 0.0214(13) 0.0290(14) 0.0196(13) 0.0006(11) 0.0015(10) -0.0016(11)
C222 0.0273(16) 0.0416(18) 0.0272(16) -0.0047(13) 0.0026(12) -0.0090(13)
C223 0.0228(15) 0.058(2) 0.0359(18) -0.0028(16) 0.0062(13) -0.0079(15)
C224 0.0310(17) 0.045(2) 0.0352(18) -0.0010(15) 0.0121(14) 0.0023(15)
C225 0.0331(17) 0.0322(17) 0.0330(17) -0.0053(13) 0.0072(13) -0.0021(13)
C226 0.0243(15) 0.0309(16) 0.0319(16) -0.0035(13) 0.0041(12) -0.0035(12)
C231 0.0251(14) 0.0256(14) 0.0190(13) -0.0015(11) 0.0000(11) -0.0021(11)
C232 0.0287(15) 0.0298(16) 0.0256(15) 0.0020(12) 0.0026(12) 0.0011(12)
C233 0.0421(19) 0.0272(16) 0.0317(17) 0.0038(13) 0.0056(14) -0.0003(14)
C234 0.0419(19) 0.0331(17) 0.0352(18) 0.0063(14) 0.0081(15) -0.0106(14)
C235 0.0290(17) 0.044(2) 0.052(2) 0.0042(17) 0.0144(16) -0.0054(15)
C236 0.0273(16) 0.0305(16) 0.0354(17) 0.0038(13) 0.0081(13) 0.0014(12)
C20 0.0259(14) 0.0280(15) 0.0202(13) 0.0003(11) 0.0009(11) -0.0014(11)
C201 0.0215(13) 0.0221(13) 0.0243(14) 0.0017(11) -0.0004(11) 0.0007(10)
C202 0.0257(15) 0.0269(15) 0.0347(17) 0.0035(13) 0.0074(13) 0.0013(12)
C203 0.0228(15) 0.0264(15) 0.054(2) 0.0048(15) 0.0067(14) -0.0025(12)
C204 0.0259(16) 0.0246(15) 0.0445(19) -0.0023(13) -0.0023(14) -0.0007(12)
C205 0.0367(18) 0.0254(15) 0.0279(16) -0.0015(12) 0.0000(13) 0.0029(13)
C206 0.0290(15) 0.0221(14) 0.0264(15) 0.0042(11) 0.0024(12) -0.0009(11)

loop_
_atom_type_symbol
_atom_type_description
_atom_type_scat_dispersion_real
_atom_type_scat_dispersion_imag
_atom_type_scat_source
C C 0.0033 0.0016 'International Tables Vol C Tables 4.2.6.8 and 6.1.1.4'
H H 0.0000 0.0000 'International Tables Vol C Tables 4.2.6.8 and 6.1.1.4'
Si Si 0.0817 0.0704 'International Tables Vol C Tables 4.2.6.8 and 6.1.1.4'
Cl Cl 0.1484 0.1585 'International Tables Vol C Tables 4.2.6.8 and 6.1.1.4'
Ga Ga 0.2307 1.6083 'International Tables Vol C Tables 4.2.6.8 and 6.1.1.4'

loop_
_geom_angle_atom_site_label_1
_geom_angle_atom_site_label_2
_geom_angle_atom_site_label_3
_geom_angle
C3 Ga1 C2 111.24(13)
C3 Ga1 C1 121.54(13)
C2 Ga1 C1 127.20(12)
Si11 C1 Si12 111.58(15)
Si11 C1 Si13 110.81(15)
Si12 C1 Si13 110.78(16)
Si11 C1 Ga1 108.31(15)
Si12 C1 Ga1 113.66(14)
Si13 C1 Ga1 101.24(14)
C1 Si11 C112 111.6(3)
C1 Si11 C113 114.39(15)
C112 Si11 C113 107.4(3)
C1 Si11 C111 111.29(12)
C112 Si11 C111 106.6(3)
C113 Si11 C111 105.08(14)
C122 Si12 C121 105.21(17)
C122 Si12 C1 115.46(15)
C121 Si12 C1 115.70(14)
C122 Si12 Cl1 103.80(12)
C121 Si12 Cl1 105.15(12)
C1 Si12 Cl1 110.36(10)
C132 Si13 C133 106.98(19)
C132 Si13 C1 112.73(16)
C133 Si13 C1 114.89(15)
C132 Si13 C131 104.76(15)
C133 Si13 C131 108.12(16)
C1 Si13 C131 108.80(14)
C20 C2 Si21 112.2(2)
C20 C2 Ga1 120.6(2)
Si21 C2 Ga1 126.25(16)
C221 Si21 C2 111.65(13)
C221 Si21 C231 106.88(14)
C2 Si21 C231 114.91(13)
C221 Si21 C211 109.64(13)
C2 Si21 C211 106.59(13)
C231 Si21 C211 107.02(13)
C212 C211 C216 117.1(3)
C212 C211 Si21 120.4(2)
C216 C211 Si21 122.5(2)
C211 C212 C213 121.3(3)
C211 C212 H212 119.3
C213 C212 H212 119.3
C214 C213 C212 120.4(3)
C214 C213 H213 119.8
C212 C213 H213 119.8
C213 C214 C215 119.4(3)
C213 C214 H214 120.3
C215 C214 H214 120.3
C216 C215 C214 120.0(3)
C216 C215 H215 120.0
C214 C215 H215 120.0
C215 C216 C211 121.8(3)
C215 C216 H216 119.1
C211 C216 H216 119.1
C226 C221 C222 117.1(3)
C226 C221 Si21 119.2(2)
C222 C221 Si21 123.7(2)
C223 C222 C221 120.8(3)
C223 C222 H222 119.6
C221 C222 H222 119.6
C222 C223 C224 120.9(3)
C222 C223 H223 119.6
C224 C223 H223 119.6
C225 C224 C223 119.3(3)
C225 C224 H224 120.4
C223 C224 H224 120.4
C226 C225 C224 119.9(3)
C226 C225 H225 120.1
C224 C225 H225 120.1
C225 C226 C221 122.1(3)
C225 C226 H226 118.9
C221 C226 H226 118.9
C236 C231 C232 116.7(3)
C236 C231 Si21 121.4(2)
C232 C231 Si21 121.9(2)
C233 C232 C231 121.3(3)
C233 C232 H232 119.3
C231 C232 H232 119.3
C232 C233 C234 120.3(3)
C232 C233 H233 119.8
C234 C233 H233 119.8
C235 C234 C233 119.5(3)
C235 C234 H234 120.3
C233 C234 H234 120.3
C234 C235 C236 120.1(3)
C234 C235 H235 120.0
C236 C235 H235 120.0
C235 C236 C231 122.0(3)
C235 C236 H236 119.0
C231 C236 H236 119.0
C2 C20 C201 128.5(3)
C2 C20 H20 115.8
C201 C20 H20 115.8
C202 C201 C206 117.9(3)
C202 C201 C20 119.7(3)
C206 C201 C20 122.3(3)
C203 C202 C201 120.4(3)
C203 C202 H202 119.8
C201 C202 H202 119.8
C204 C203 C202 120.9(3)
C204 C203 H203 119.5
C202 C203 H203 119.5
C205 C204 C203 119.3(3)
C205 C204 H204 120.3
C203 C204 H204 120.3
C204 C205 C206 120.4(3)
C204 C205 H205 119.8
C206 C205 H205 119.8
C205 C206 C201 121.1(3)
C205 C206 H206 119.5
C201 C206 H206 119.5
Si1A C1A Si1B 112.8(17)
Si1A C1A Si1C 111(2)
Si1B C1A Si1C 110.1(19)
Si1A C1A Ga1A 109.6(17)
Si1B C1A Ga1A 113.2(16)
Si1C C1A Ga1A 99.5(17)
C1A Si1B Cl1A 109.3(14)

loop_
_geom_bond_atom_site_label_1
_geom_bond_atom_site_label_2
_geom_bond_distance
Ga1 C3 1.988(3)
Ga1 C2 1.985(3)
Ga1 C1 2.010(3)
C1 Si11 1.892(3)
C1 Si12 1.892(3)
C1 Si13 1.901(3)
Si11 C112 1.902(9)
Si11 C113 1.903(4)
Si11 C111 1.950(3)
Si12 C122 1.857(3)
Si12 C121 1.875(3)
Si12 Cl1 2.0588(14)
Si13 C132 1.874(4)
Si13 C133 1.878(4)
Si13 C131 1.942(3)
C111 H11A 0.9599
C111 H11B 0.9599
C111 H11C 0.9599
C112 H11D 0.9599
C112 H11E 0.9599
C112 H11F 0.9599
C113 H11G 0.9599
C113 H11H 0.9599
C113 H11I 0.9599
C121 H12A 0.9599
C121 H12B 0.9599
C121 H12C 0.9599
C122 H12D 0.9599
C122 H12E 0.9599
C122 H12F 0.9599
C131 H13A 0.9599
C131 H13B 0.9599
C131 H13C 0.9599
C132 H13D 0.9599
C132 H13E 0.9599
C132 H13F 0.9599
C133 H13G 0.9599
C133 H13H 0.9599
C133 H13I 0.9599
C2 C20 1.345(4)
C2 Si21 1.883(3)
C3 H3A 0.9599
C3 H3B 0.9599
C3 H3C 0.9599
Si21 C221 1.880(3)
Si21 C231 1.886(3)
Si21 C211 1.889(3)
C211 C212 1.395(5)
C211 C216 1.396(4)
C212 C213 1.393(5)
C212 H212 0.9600
C213 C214 1.378(5)
C213 H213 0.9600
C214 C215 1.385(5)
C214 H214 0.9600
C215 C216 1.385(5)
C215 H215 0.9600
C216 H216 0.9600
C221 C226 1.395(4)
C221 C222 1.406(4)
C222 C223 1.384(5)
C222 H222 0.9600
C223 C224 1.386(5)
C223 H223 0.9600
C224 C225 1.382(5)
C224 H224 0.9600
C225 C226 1.384(5)
C225 H225 0.9600
C226 H226 0.9600
C231 C236 1.397(4)
C231 C232 1.409(4)
C232 C233 1.392(5)
C232 H232 0.9600
C233 C234 1.383(5)
C233 H233 0.9600
C234 C235 1.384(5)
C234 H234 0.9600
C235 C236 1.388(5)
C235 H235 0.9600
C236 H236 0.9600
C20 C201 1.479(4)
C20 H20 0.9600
C201 C202 1.401(4)
C201 C206 1.398(4)
C202 C203 1.387(5)
C202 H202 0.9600
C203 C204 1.382(5)
C203 H203 0.9600
C204 C205 1.377(5)
C204 H204 0.9600
C205 C206 1.388(4)
C205 H205 0.9600
C206 H206 0.9600
Ga1A C1A 2.002(18)
C1A Si1A 1.890(19)
C1A Si1B 1.893(18)
C1A Si1C 1.900(19)
Si1B Cl1A 2.057(19)

loop_
_geom_torsion_atom_site_label_1
_geom_torsion_atom_site_label_2
_geom_torsion_atom_site_label_3
_geom_torsion_atom_site_label_4
_geom_torsion
C3 Ga1 C1 Si11 24.5(2)
C2 Ga1 C1 Si11 -157.07(13)
C3 Ga1 C1 Si12 149.08(17)
C2 Ga1 C1 Si12 -32.5(2)
C3 Ga1 C1 Si13 -92.10(18)
C2 Ga1 C1 Si13 86.36(17)
Si12 C1 Si11 C112 44.2(4)
Si13 C1 Si11 C112 -79.7(4)
Ga1 C1 Si11 C112 170.1(3)
Si12 C1 Si11 C113 166.42(16)
Si13 C1 Si11 C113 42.5(2)
Ga1 C1 Si11 C113 -67.74(19)
Si12 C1 Si11 C111 -74.67(18)
Si13 C1 Si11 C111 161.37(14)
Ga1 C1 Si11 C111 51.16(18)
Si11 C1 Si12 C122 40.1(2)
Si13 C1 Si12 C122 164.04(16)
Ga1 C1 Si12 C122 -82.8(2)
Si11 C1 Si12 C121 163.56(16)
Si13 C1 Si12 C121 -72.5(2)
Ga1 C1 Si12 C121 40.7(2)
Si11 C1 Si12 Cl1 -77.23(16)
Si13 C1 Si12 Cl1 46.74(16)
Ga1 C1 Si12 Cl1 159.94(11)
Si11 C1 Si13 C132 164.23(17)
Si12 C1 Si13 C132 39.8(2)
Ga1 C1 Si13 C132 -81.05(19)
Si11 C1 Si13 C133 41.3(2)
Si12 C1 Si13 C133 -83.1(2)
Ga1 C1 Si13 C133 156.03(16)
Si11 C1 Si13 C131 -80.03(17)
Si12 C1 Si13 C131 155.56(14)
Ga1 C1 Si13 C131 34.69(17)
C3 Ga1 C2 C20 -94.5(3)
C1 Ga1 C2 C20 86.9(3)
C3 Ga1 C2 Si21 73.2(2)
C1 Ga1 C2 Si21 -105.4(2)
C20 C2 Si21 C221 -70.7(3)
Ga1 C2 Si21 C221 120.77(19)
C20 C2 Si21 C231 167.4(2)
Ga1 C2 Si21 C231 -1.2(2)
C20 C2 Si21 C211 49.0(3)
Ga1 C2 Si21 C211 -119.53(19)
C221 Si21 C211 C212 168.2(3)
C2 Si21 C211 C212 47.2(3)
C231 Si21 C211 C212 -76.2(3)
C221 Si21 C211 C216 -12.6(3)
C2 Si21 C211 C216 -133.6(3)
C231 Si21 C211 C216 103.0(3)
C216 C211 C212 C213 -1.4(5)
Si21 C211 C212 C213 177.8(3)
C211 C212 C213 C214 0.7(6)
C212 C213 C214 C215 0.7(6)
C213 C214 C215 C216 -1.2(5)
C214 C215 C216 C211 0.4(5)
C212 C211 C216 C215 0.9(5)
Si21 C211 C216 C215 -178.3(3)
C2 Si21 C221 C226 -170.4(2)
C231 Si21 C221 C226 -44.0(3)
C211 Si21 C221 C226 71.7(3)
C2 Si21 C221 C222 8.3(3)
C231 Si21 C221 C222 134.7(3)
C211 Si21 C221 C222 -109.6(3)
C226 C221 C222 C223 1.7(5)
Si21 C221 C222 C223 -177.0(3)
C221 C222 C223 C224 -0.7(6)
C222 C223 C224 C225 -0.7(6)
C223 C224 C225 C226 1.0(6)
C224 C225 C226 C221 0.1(5)
C222 C221 C226 C225 -1.4(5)
Si21 C221 C226 C225 177.4(3)
C221 Si21 C231 C236 153.6(3)
C2 Si21 C231 C236 -81.9(3)
C211 Si21 C231 C236 36.2(3)
C221 Si21 C231 C232 -23.5(3)
C2 Si21 C231 C232 101.0(3)
C211 Si21 C231 C232 -140.9(2)
C236 C231 C232 C233 -0.8(5)
Si21 C231 C232 C233 176.5(3)
C231 C232 C233 C234 0.1(5)
C232 C233 C234 C235 0.4(5)
C233 C234 C235 C236 -0.1(6)
C234 C235 C236 C231 -0.6(6)
C232 C231 C236 C235 1.0(5)
Si21 C231 C236 C235 -176.2(3)
Si21 C2 C20 C201 -172.9(3)
Ga1 C2 C20 C201 -3.6(5)
C2 C20 C201 C202 -153.9(3)
C2 C20 C201 C206 30.8(5)
C206 C201 C202 C203 -1.5(4)
C20 C201 C202 C203 -177.0(3)
C201 C202 C203 C204 0.7(5)
C202 C203 C204 C205 0.3(5)
C203 C204 C205 C206 -0.4(5)
C204 C205 C206 C201 -0.5(5)
C202 C201 C206 C205 1.4(4)
C20 C201 C206 C205 176.8(3)
Si1A C1A Si1B Cl1A -33(3)
Si1C C1A Si1B Cl1A 92(3)
Ga1A C1A Si1B Cl1A -158(2)
